data_2013253
loop_
_publ_author_name
'Salmon, Lionel'
'Thu\'ery, Pierre'
'Ephritikhine, Michel'

_publ_section_title
;
 A bis(acetylacetonato)uranium(IV) complex of the Schiff base
 <i>N</i>,<i>N</i>'-bis(3-hydroxysalicylidene)-2-methyl-1,2-propanediamine
;
_journal_issue 6
_journal_name_full 'Acta Crystallographica Section C'
_journal_page_first m246
_journal_page_last m248
_journal_paper_doi 10.1107/S0108270103008382
_journal_volume 59
_journal_year 2003
_chemical_formula_iupac '[U (C18 H18 N2 O4) (C5 H7 O2)2], C4 H8 O'
_chemical_formula_moiety 'C28 H32 N2 O8 U, C4 H8 O'
_chemical_formula_sum 'C32 H40 N2 O9 U'
_chemical_formula_weight 834.69
_space_group_IT_number 14
_symmetry_cell_setting monoclinic
_symmetry_space_group_name_Hall '-P 2ybc'
_symmetry_space_group_name_H-M 'P 1 21/c 1'
_atom_sites_solution_hydrogens geom
_atom_sites_solution_primary direct
_atom_sites_solution_secondary difmap
_audit_creation_method SHELXL-97
_cell_angle_alpha 90.00
_cell_angle_beta 91.249(2)
_cell_angle_gamma 90.00
_cell_formula_units_Z 4
_cell_length_a 11.9744(6)
_cell_length_b 15.7475(4)
_cell_length_c 16.7330(8)
_cell_measurement_reflns_used 21373
_cell_measurement_temperature 100(2)
_cell_measurement_theta_max 25.68
_cell_measurement_theta_min 2.76
_cell_volume 3154.5(2)
_computing_cell_refinement 'DENZO--SMN (Otwinowski & Minor, 1997)'
_computing_data_collection 'KappaCCD Software (Nonius, 1997)'
_computing_data_reduction 'DENZO--SMN (Otwinowski & Minor, 1997)'
_computing_molecular_graphics 'ORTEPIII (Burnett & Johnson, 1996)'
_computing_publication_material 'SHELXTL (Bruker, 1999), PLATON (Spek, 2003)'
_computing_structure_refinement 'SHELXL97 (Sheldrick, 1997)'
_computing_structure_solution 'SHELXS97 (Sheldrick, 1997)'
_diffrn_ambient_temperature 100(2)
_diffrn_detector_area_resol_mean 18
_diffrn_measured_fraction_theta_full 0.986
_diffrn_measured_fraction_theta_max 0.986
_diffrn_measurement_device_type 'Nonius KappaCCD'
_diffrn_measurement_method '\f scans'
_diffrn_radiation_monochromator graphite
_diffrn_radiation_source 'fine-focus sealed tube'
_diffrn_radiation_type MoK\a
_diffrn_radiation_wavelength 0.71073
_diffrn_reflns_av_R_equivalents 0.0647
_diffrn_reflns_av_sigmaI/netI 0.0550
_diffrn_reflns_limit_h_max 12
_diffrn_reflns_limit_h_min -14
_diffrn_reflns_limit_k_max 17
_diffrn_reflns_limit_k_min -18
_diffrn_reflns_limit_l_max 20
_diffrn_reflns_limit_l_min -20
_diffrn_reflns_number 21373
_diffrn_reflns_theta_full 25.68
_diffrn_reflns_theta_max 25.68
_diffrn_reflns_theta_min 2.76
_diffrn_standards_decay_% 0
_diffrn_standards_interval_count 0
_diffrn_standards_interval_time 0
_diffrn_standards_number 0
_exptl_absorpt_coefficient_mu 5.202
_exptl_absorpt_correction_T_max 0.776
_exptl_absorpt_correction_T_min 0.326
_exptl_absorpt_correction_type refdelf
_exptl_absorpt_process_details 'program DELABS from PLATON (Spek, 2003)'
_exptl_crystal_colour 'translucent light brown'
_exptl_crystal_density_diffrn 1.758
_exptl_crystal_description platelet
_exptl_crystal_F_000 1640
_exptl_crystal_size_max 0.40
_exptl_crystal_size_mid 0.20
_exptl_crystal_size_min 0.05
_refine_diff_density_max 1.292
_refine_diff_density_min -1.559
_refine_ls_extinction_method none
_refine_ls_goodness_of_fit_ref 1.045
_refine_ls_hydrogen_treatment constr
_refine_ls_matrix_type full
_refine_ls_number_parameters 403
_refine_ls_number_reflns 5900
_refine_ls_number_restraints 6
_refine_ls_restrained_S_all 1.046
_refine_ls_R_factor_all 0.0551
_refine_ls_R_factor_gt 0.0393
_refine_ls_shift/su_max 0.001
_refine_ls_shift/su_mean 0.000
_refine_ls_structure_factor_coef Fsqd
_refine_ls_weighting_details 'calc w=1/[\s^2^(Fo^2^)+(0.0361P)^2^+7.4599P] where P=(Fo^2^+2Fc^2^)/3'
_refine_ls_weighting_scheme calc
_refine_ls_wR_factor_gt 0.0862
_refine_ls_wR_factor_ref 0.0923
_reflns_number_gt 4733
_reflns_number_total 5900
_reflns_threshold_expression I>2\s(I)
_cod_data_source_file dn1021.cif
_cod_data_source_block I
_cod_original_sg_symbol_H-M 'P 21/c'
_cod_database_code 2013253
_cod_database_fobs_code 2013253

loop_
_symmetry_equiv_pos_as_xyz
'x, y, z'
'-x, y+1/2, -z+1/2'
'-x, -y, -z'
'x, -y-1/2, z-1/2'

loop_
_atom_site_label
_atom_site_fract_x
_atom_site_fract_y
_atom_site_fract_z
_atom_site_U_iso_or_equiv
_atom_site_adp_type
_atom_site_calc_flag
_atom_site_refinement_flags
_atom_site_occupancy
_atom_site_disorder_assembly
_atom_site_disorder_group
_atom_site_type_symbol
U 0.38509(2) 0.035546(14) 0.662311(13) 0.02824(9) Uani d . 1 . . U
O1 0.2920(4) 0.0400(3) 0.3820(3) 0.0378(10) Uani d . 1 . . O
H1 0.3469 0.0266 0.4130 0.045 Uiso d R 1 . . H
O2 0.2962(4) 0.0448(3) 0.5461(2) 0.0333(10) Uani d . 1 . . O
O3 0.5352(4) 0.0281(3) 0.7443(2) 0.0342(10) Uani d . 1 . . O
O4 0.7609(4) 0.0307(3) 0.7641(3) 0.0470(12) Uani d . 1 . . O
H4 0.7181 0.0066 0.7253 0.056 Uiso d R 1 . . H
N1 0.1734(5) 0.0792(4) 0.6866(3) 0.0443(15) Uani d . 1 . . N
N2 0.3296(5) 0.0464(3) 0.8116(3) 0.0420(14) Uani d . 1 . . N
C1 0.2005(6) 0.0645(4) 0.4229(4) 0.0344(14) Uani d . 1 . . C
C2 0.2030(5) 0.0672(4) 0.5071(4) 0.0348(14) Uani d . 1 . . C
C3 0.1060(6) 0.0912(5) 0.5462(4) 0.0439(17) Uani d . 1 . . C
C4 0.0087(7) 0.1126(6) 0.5011(5) 0.058(2) Uani d . 1 . . C
H4A -0.0555 0.1285 0.5276 0.070 Uiso calc R 1 . . H
C5 0.0073(6) 0.1104(6) 0.4194(4) 0.054(2) Uani d . 1 . . C
H5 -0.0574 0.1243 0.3906 0.065 Uiso calc R 1 . . H
C6 0.1037(6) 0.0872(5) 0.3795(4) 0.0429(17) Uani d . 1 . . C
H6 0.1037 0.0868 0.3240 0.051 Uiso calc R 1 . . H
C7 0.0967(6) 0.0933(5) 0.6334(4) 0.0493(19) Uani d . 1 . . C
H7 0.0264 0.1064 0.6526 0.059 Uiso calc R 1 . . H
C8 0.1436(7) 0.0929(5) 0.7755(5) 0.053(2) Uani d . 1 . . C
C9 0.2104(7) 0.0336(6) 0.8238(5) 0.055(2) Uani d . 1 . . C
H9A 0.1943 0.0418 0.8799 0.066 Uiso calc R 1 . . H
H9B 0.1902 -0.0241 0.8095 0.066 Uiso calc R 1 . . H
C10 0.3880(6) 0.0590(4) 0.8747(4) 0.0383(16) Uani d . 1 . . C
H10 0.3489 0.0652 0.9217 0.046 Uiso calc R 1 . . H
C11 0.5081(6) 0.0648(4) 0.8819(4) 0.0373(16) Uani d . 1 . . C
C12 0.5767(6) 0.0471(4) 0.8162(4) 0.0347(15) Uani d . 1 . . C
C13 0.6932(6) 0.0486(4) 0.8270(4) 0.0397(16) Uani d . 1 . . C
C14 0.7403(6) 0.0667(4) 0.9003(4) 0.0408(16) Uani d . 1 . . C
H14 0.8176 0.0660 0.9070 0.049 Uiso calc R 1 . . H
C15 0.6737(7) 0.0861(4) 0.9648(4) 0.0450(18) Uani d . 1 . . C
H15 0.7066 0.1005 1.0138 0.054 Uiso calc R 1 . . H
C16 0.5604(7) 0.0839(4) 0.9562(4) 0.0392(17) Uani d . 1 . . C
H16 0.5165 0.0953 1.0002 0.047 Uiso calc R 1 . . H
C17 0.0202(7) 0.0716(7) 0.7897(5) 0.068(2) Uani d . 1 . . C
H17A 0.0015 0.0190 0.7636 0.101 Uiso calc R 1 . . H
H17B -0.0262 0.1161 0.7682 0.101 Uiso calc R 1 . . H
H17C 0.0083 0.0663 0.8460 0.101 Uiso calc R 1 . . H
C18 0.1674(6) 0.1836(4) 0.8018(4) 0.0435(17) Uani d . 1 . . C
H18A 0.1642 0.1872 0.8590 0.065 Uiso calc R 1 . . H
H18B 0.1126 0.2209 0.7781 0.065 Uiso calc R 1 . . H
H18C 0.2405 0.1999 0.7850 0.065 Uiso calc R 1 . . H
O5 0.2924(4) -0.0917(3) 0.6942(3) 0.0348(10) Uani d . 1 . . O
O6 0.4799(4) -0.0801(2) 0.6059(2) 0.0312(10) Uani d . 1 . . O
O7 0.5370(4) 0.0923(2) 0.5891(2) 0.0312(10) Uani d . 1 . . O
O8 0.3865(4) 0.1834(3) 0.6775(2) 0.0349(10) Uani d . 1 . . O
C19 0.2184(6) -0.2280(4) 0.7210(4) 0.0407(16) Uani d . 1 . . C
H19A 0.2037 -0.2081 0.7739 0.061 Uiso calc R 1 . . H
H19B 0.2446 -0.2856 0.7236 0.061 Uiso calc R 1 . . H
H19C 0.1511 -0.2256 0.6889 0.061 Uiso calc R 1 . . H
C20 0.3064(5) -0.1727(4) 0.6841(4) 0.0325(14) Uani d . 1 . . C
C21 0.3931(6) -0.2091(4) 0.6436(4) 0.0367(15) Uani d . 1 . . C
H21 0.3960 -0.2680 0.6404 0.044 Uiso calc R 1 . . H
C22 0.4772(5) -0.1621(4) 0.6070(4) 0.0318(14) Uani d . 1 . . C
C23 0.5725(6) -0.2067(4) 0.5680(4) 0.0335(14) Uani d . 1 . . C
H23A 0.5928 -0.1762 0.5208 0.050 Uiso calc R 1 . . H
H23B 0.5502 -0.2633 0.5537 0.050 Uiso calc R 1 . . H
H23C 0.6353 -0.2090 0.6045 0.050 Uiso calc R 1 . . H
C24 0.7076(6) 0.1589(4) 0.5568(4) 0.0399(16) Uani d . 1 . . C
H24A 0.7629 0.1442 0.5968 0.060 Uiso calc R 1 . . H
H24B 0.7241 0.2140 0.5354 0.060 Uiso calc R 1 . . H
H24C 0.7083 0.1176 0.5146 0.060 Uiso calc R 1 . . H
C25 0.5946(6) 0.1604(4) 0.5934(3) 0.0324(14) Uani d . 1 . . C
C26 0.5579(6) 0.2349(4) 0.6293(4) 0.0372(15) Uani d . 1 . . C
H26 0.6052 0.2817 0.6279 0.045 Uiso calc R 1 . . H
C27 0.4567(6) 0.2452(4) 0.6671(4) 0.0341(15) Uani d . 1 . . C
C28 0.4201(6) 0.3302(4) 0.6949(4) 0.0417(16) Uani d . 1 . . C
H28A 0.3717 0.3555 0.6550 0.062 Uiso calc R 1 . . H
H28B 0.4842 0.3658 0.7036 0.062 Uiso calc R 1 . . H
H28C 0.3806 0.3243 0.7439 0.062 Uiso calc R 1 . . H
O9 0.0920(6) 0.1019(5) 0.0007(4) 0.082(2) Uani d . 1 . . O
C29 -0.0117(10) 0.1316(8) 0.0290(7) 0.093(3) Uani d U 1 . . C
H29A -0.0648 0.0852 0.0311 0.111 Uiso calc R 1 . . H
H29B -0.0419 0.1749 -0.0066 0.111 Uiso calc R 1 . . H
C30 0.0080(8) 0.1686(7) 0.1126(6) 0.077(3) Uani d . 1 . . C
H30A -0.0266 0.1338 0.1530 0.093 Uiso calc R 1 . . H
H30B -0.0207 0.2260 0.1161 0.093 Uiso calc R 1 . . H
C31 0.1354(7) 0.1670(6) 0.1215(6) 0.069(3) Uani d . 1 . . C
H31A 0.1634 0.2200 0.1436 0.083 Uiso calc R 1 . . H
H31B 0.1599 0.1206 0.1558 0.083 Uiso calc R 1 . . H
C32 0.1732(8) 0.1548(6) 0.0397(5) 0.069(3) Uani d . 1 . . C
H32A 0.1785 0.2090 0.0124 0.082 Uiso calc R 1 . . H
H32B 0.2460 0.1278 0.0399 0.082 Uiso calc R 1 . . H

loop_
_atom_site_aniso_label
_atom_site_aniso_U_11
_atom_site_aniso_U_22
_atom_site_aniso_U_33
_atom_site_aniso_U_12
_atom_site_aniso_U_13
_atom_site_aniso_U_23
U 0.03040(14) 0.02757(13) 0.02686(12) 0.00380(11) 0.00335(8) 0.00051(9)
O1 0.033(3) 0.048(3) 0.032(2) 0.005(2) -0.0005(19) -0.006(2)
O2 0.029(2) 0.039(3) 0.032(2) 0.0093(19) 0.0032(18) 0.0006(18)
O3 0.042(3) 0.034(2) 0.026(2) 0.006(2) -0.0034(18) -0.0022(17)
O4 0.042(3) 0.066(3) 0.032(2) 0.010(3) -0.007(2) -0.011(2)
N1 0.034(3) 0.059(4) 0.041(3) 0.012(3) 0.012(3) 0.012(3)
N2 0.057(4) 0.037(3) 0.032(3) -0.011(3) 0.010(3) -0.002(2)
C1 0.030(4) 0.037(3) 0.037(4) 0.000(3) 0.003(3) -0.001(3)
C2 0.026(4) 0.040(4) 0.039(4) 0.002(3) -0.001(3) -0.001(3)
C3 0.033(4) 0.057(5) 0.042(4) 0.005(3) 0.002(3) 0.005(3)
C4 0.034(4) 0.086(6) 0.054(5) 0.019(4) 0.008(4) 0.012(4)
C5 0.029(4) 0.083(6) 0.050(4) 0.017(4) -0.011(3) 0.004(4)
C6 0.035(4) 0.056(5) 0.038(4) 0.008(3) -0.004(3) 0.000(3)
C7 0.031(4) 0.066(5) 0.051(4) 0.017(4) 0.012(3) 0.006(4)
C8 0.047(5) 0.057(5) 0.055(5) 0.000(4) 0.014(4) -0.003(4)
C9 0.048(5) 0.077(6) 0.042(4) -0.021(4) 0.011(3) -0.002(4)
C10 0.049(4) 0.037(4) 0.030(3) -0.006(3) 0.013(3) 0.002(3)
C11 0.052(5) 0.025(3) 0.035(4) -0.004(3) -0.002(3) 0.003(2)
C12 0.049(4) 0.025(3) 0.029(3) 0.005(3) -0.001(3) 0.002(2)
C13 0.042(4) 0.036(4) 0.041(4) 0.005(3) -0.002(3) -0.002(3)
C14 0.043(4) 0.043(4) 0.036(4) 0.001(3) -0.011(3) -0.002(3)
C15 0.060(5) 0.044(4) 0.031(4) -0.003(3) -0.009(3) -0.001(3)
C16 0.062(5) 0.031(4) 0.025(3) -0.001(3) 0.003(3) 0.002(2)
C17 0.049(6) 0.091(7) 0.063(6) 0.005(5) 0.013(4) -0.003(5)
C18 0.039(4) 0.046(4) 0.046(4) 0.011(3) 0.002(3) -0.016(3)
O5 0.030(3) 0.034(3) 0.041(3) -0.0001(19) 0.0032(19) -0.0016(18)
O6 0.034(3) 0.028(2) 0.031(2) 0.0020(18) 0.0039(18) -0.0005(16)
O7 0.032(3) 0.028(2) 0.033(2) 0.0027(19) 0.0039(18) 0.0013(17)
O8 0.046(3) 0.029(2) 0.030(2) 0.007(2) 0.011(2) 0.0017(17)
C19 0.034(4) 0.035(4) 0.053(4) -0.007(3) 0.005(3) 0.001(3)
C20 0.030(4) 0.033(4) 0.035(3) -0.004(3) -0.005(3) 0.002(3)
C21 0.037(4) 0.035(4) 0.039(4) 0.001(3) 0.004(3) -0.003(3)
C22 0.032(4) 0.032(3) 0.031(3) 0.006(3) -0.005(3) -0.001(2)
C23 0.035(4) 0.032(3) 0.034(3) 0.004(3) 0.001(3) -0.001(3)
C24 0.032(4) 0.047(4) 0.041(4) -0.008(3) -0.002(3) 0.002(3)
C25 0.036(4) 0.037(4) 0.024(3) 0.001(3) -0.006(3) 0.005(2)
C26 0.042(4) 0.032(4) 0.037(4) -0.006(3) 0.000(3) 0.000(3)
C27 0.046(4) 0.027(3) 0.028(3) 0.001(3) -0.006(3) 0.001(2)
C28 0.045(4) 0.035(4) 0.045(4) 0.007(3) -0.002(3) 0.001(3)
O9 0.082(5) 0.101(5) 0.063(4) -0.010(4) 0.002(4) -0.030(4)
C29 0.076(6) 0.116(7) 0.085(6) 0.009(6) -0.004(5) -0.013(5)
C30 0.068(7) 0.088(7) 0.076(7) -0.004(6) 0.011(5) -0.019(5)
C31 0.051(6) 0.072(6) 0.084(7) 0.006(5) 0.000(5) -0.031(5)
C32 0.066(6) 0.076(6) 0.063(6) -0.019(5) -0.006(5) -0.018(5)

loop_
_atom_type_symbol
_atom_type_description
_atom_type_scat_dispersion_real
_atom_type_scat_dispersion_imag
_atom_type_scat_source
C C 0.0033 0.0016 'International Tables Vol C Tables 4.2.6.8 and 6.1.1.4'
H H 0.0000 0.0000 'International Tables Vol C Tables 4.2.6.8 and 6.1.1.4'
N N 0.0061 0.0033 'International Tables Vol C Tables 4.2.6.8 and 6.1.1.4'
O O 0.0106 0.0060 'International Tables Vol C Tables 4.2.6.8 and 6.1.1.4'
U U -9.6767 9.6646 'International Tables Vol C Tables 4.2.6.8 and 6.1.1.4'

loop_
_geom_angle_atom_site_label_1
_geom_angle_atom_site_label_2
_geom_angle_atom_site_label_3
_geom_angle
_geom_angle_publ_flag
O2 U N1 70.99(17) yes
N1 U N2 64.78(19) yes
N2 U O3 68.54(18) yes
O2 U O3 155.58(16) yes
O5 U O6 70.51(15) yes
O6 U O7 72.81(14) yes
O7 U O8 71.33(14) yes
O2 U O8 91.82(15) ?
O3 U O8 88.94(16) ?
O2 U O6 85.72(15) ?
O3 U O6 79.50(15) ?
O8 U O6 144.09(15) ?
O2 U O5 92.03(16) ?
O3 U O5 101.10(15) ?
O8 U O5 145.39(15) ?
O2 U O7 83.16(15) ?
O3 U O7 73.97(15) ?
O5 U O7 143.26(14) ?
O2 U N2 135.59(18) ?
O8 U N2 80.37(15) ?
O6 U N2 124.77(16) ?
O5 U N2 72.99(16) ?
O7 U N2 132.90(16) ?
O3 U N1 132.30(17) ?
O8 U N1 74.46(18) ?
O6 U N1 136.78(18) ?
O5 U N1 74.40(17) ?
O7 U N1 135.97(16) ?
C1 O1 H1 112.4 ?
C2 O2 U 146.8(4) ?
C12 O3 U 145.5(4) ?
C13 O4 H4 107.6 ?
C7 N1 C8 117.7(6) ?
C7 N1 U 127.4(5) ?
C8 N1 U 114.9(4) ?
C10 N2 C9 115.3(6) ?
C10 N2 U 131.4(5) ?
C9 N2 U 113.3(4) ?
O1 C1 C6 118.6(6) ?
O1 C1 C2 120.8(6) ?
C6 C1 C2 120.6(6) ?
O2 C2 C3 122.6(6) ?
O2 C2 C1 118.8(6) ?
C3 C2 C1 118.5(6) ?
C2 C3 C4 119.9(6) ?
C2 C3 C7 123.6(6) ?
C4 C3 C7 116.5(6) ?
C5 C4 C3 121.2(7) ?
C5 C4 H4A 119.4 ?
C3 C4 H4A 119.4 ?
C4 C5 C6 119.5(7) ?
C4 C5 H5 120.2 ?
C6 C5 H5 120.2 ?
C5 C6 C1 120.3(6) ?
C5 C6 H6 119.9 ?
C1 C6 H6 119.9 ?
N1 C7 C3 128.1(7) ?
N1 C7 H7 115.9 ?
C3 C7 H7 115.9 ?
C9 C8 C18 110.1(7) ?
C9 C8 C17 106.9(7) ?
C18 C8 C17 109.6(7) ?
C9 C8 N1 107.9(6) ?
C18 C8 N1 111.3(6) ?
C17 C8 N1 111.0(7) ?
N2 C9 C8 111.1(6) ?
N2 C9 H9A 109.4 ?
C8 C9 H9A 109.4 ?
N2 C9 H9B 109.4 ?
C8 C9 H9B 109.4 ?
H9A C9 H9B 108.0 ?
N2 C10 C11 127.5(6) ?
N2 C10 H10 116.2 ?
C11 C10 H10 116.2 ?
C16 C11 C12 118.2(7) ?
C16 C11 C10 120.6(6) ?
C12 C11 C10 121.2(6) ?
O3 C12 C13 118.2(6) ?
O3 C12 C11 122.4(7) ?
C13 C12 C11 119.4(6) ?
C14 C13 O4 119.4(7) ?
C14 C13 C12 120.5(7) ?
O4 C13 C12 120.0(6) ?
C13 C14 C15 120.6(7) ?
C13 C14 H14 119.7 ?
C15 C14 H14 119.7 ?
C16 C15 C14 120.0(6) ?
C16 C15 H15 120.0 ?
C14 C15 H15 120.0 ?
C15 C16 C11 121.3(7) ?
C15 C16 H16 119.4 ?
C11 C16 H16 119.4 ?
C8 C17 H17A 109.5 ?
C8 C17 H17B 109.5 ?
H17A C17 H17B 109.5 ?
C8 C17 H17C 109.5 ?
H17A C17 H17C 109.5 ?
H17B C17 H17C 109.5 ?
C8 C18 H18A 109.5 ?
C8 C18 H18B 109.5 ?
H18A C18 H18B 109.5 ?
C8 C18 H18C 109.5 ?
H18A C18 H18C 109.5 ?
H18B C18 H18C 109.5 ?
C20 O5 U 138.0(4) ?
C22 O6 U 139.0(4) ?
C25 O7 U 134.6(4) ?
C27 O8 U 137.1(4) ?
C20 C19 H19A 109.5 ?
C20 C19 H19B 109.5 ?
H19A C19 H19B 109.5 ?
C20 C19 H19C 109.5 ?
H19A C19 H19C 109.5 ?
H19B C19 H19C 109.5 ?
O5 C20 C21 125.0(6) ?
O5 C20 C19 114.9(6) ?
C21 C20 C19 120.1(6) ?
C20 C21 C22 123.5(6) ?
C20 C21 H21 118.3 ?
C22 C21 H21 118.3 ?
O6 C22 C21 123.5(6) ?
O6 C22 C23 116.2(6) ?
C21 C22 C23 120.2(6) ?
C22 C23 H23A 109.5 ?
C22 C23 H23B 109.5 ?
H23A C23 H23B 109.5 ?
C22 C23 H23C 109.5 ?
H23A C23 H23C 109.5 ?
H23B C23 H23C 109.5 ?
C25 C24 H24A 109.5 ?
C25 C24 H24B 109.5 ?
H24A C24 H24B 109.5 ?
C25 C24 H24C 109.5 ?
H24A C24 H24C 109.5 ?
H24B C24 H24C 109.5 ?
O7 C25 C26 123.9(6) ?
O7 C25 C24 117.1(6) ?
C26 C25 C24 119.0(6) ?
C27 C26 C25 125.5(6) ?
C27 C26 H26 117.3 ?
C25 C26 H26 117.3 ?
O8 C27 C26 123.2(6) ?
O8 C27 C28 115.9(6) ?
C26 C27 C28 120.9(6) ?
C27 C28 H28A 109.5 ?
C27 C28 H28B 109.5 ?
H28A C28 H28B 109.5 ?
C27 C28 H28C 109.5 ?
H28A C28 H28C 109.5 ?
H28B C28 H28C 109.5 ?
C29 O9 C32 104.4(7) ?
O9 C29 C30 108.2(8) ?
O9 C29 H29A 110.1 ?
C30 C29 H29A 110.1 ?
O9 C29 H29B 110.1 ?
C30 C29 H29B 110.1 ?
H29A C29 H29B 108.4 ?
C29 C30 C31 102.5(8) ?
C29 C30 H30A 111.3 ?
C31 C30 H30A 111.3 ?
C29 C30 H30B 111.3 ?
C31 C30 H30B 111.3 ?
H30A C30 H30B 109.2 ?
C32 C31 C30 103.8(8) ?
C32 C31 H31A 111.0 ?
C30 C31 H31A 111.0 ?
C32 C31 H31B 111.0 ?
C30 C31 H31B 111.0 ?
H31A C31 H31B 109.0 ?
O9 C32 C31 106.4(8) ?
O9 C32 H32A 110.4 ?
C31 C32 H32A 110.4 ?
O9 C32 H32B 110.4 ?
C31 C32 H32B 110.4 ?
H32A C32 H32B 108.6 ?

loop_
_geom_bond_atom_site_label_1
_geom_bond_atom_site_label_2
_geom_bond_site_symmetry_2
_geom_bond_distance
_geom_bond_publ_flag
U N1 . 2.666(6) yes
U N2 . 2.604(5) yes
U O2 . 2.201(4) yes
U O3 . 2.241(4) yes
U O5 . 2.358(4) yes
U O6 . 2.354(4) yes
U O7 . 2.388(4) yes
U O8 . 2.342(4) yes
O1 C1 . 1.360(8) ?
O1 H1 . 0.8542 ?
O2 C2 . 1.328(8) ?
O2 N1 . 2.852(7) ?
O2 O3 . 4.342(6) ?
O3 C12 . 1.326(8) ?
O3 N2 . 2.744(8) ?
O4 C13 . 1.373(8) ?
O4 H4 . 0.9027 ?
N1 C7 . 1.284(9) ?
N1 C8 . 1.553(9) ?
N1 N2 . 2.824(9) ?
N2 C10 . 1.269(9) ?
N2 C9 . 1.461(10) ?
C1 C6 . 1.401(9) ?
C1 C2 . 1.409(9) ?
C2 C3 . 1.398(9) ?
C3 C4 . 1.415(10) ?
C3 C7 . 1.466(10) ?
C4 C5 . 1.368(10) ?
C4 H4A . 0.9300 ?
C5 C6 . 1.394(10) ?
C5 H5 . 0.9300 ?
C6 H6 . 0.9300 ?
C7 H7 . 0.9300 ?
C8 C9 . 1.461(11) ?
C8 C18 . 1.519(10) ?
C8 C17 . 1.539(11) ?
C9 H9A . 0.9700 ?
C9 H9B . 0.9700 ?
C10 C11 . 1.443(10) ?
C10 H10 . 0.9300 ?
C11 C16 . 1.413(9) ?
C11 C12 . 1.414(9) ?
C12 C13 . 1.402(10) ?
C13 C14 . 1.369(9) ?
C14 C15 . 1.389(10) ?
C14 H14 . 0.9300 ?
C15 C16 . 1.363(10) ?
C15 H15 . 0.9300 ?
C16 H16 . 0.9300 ?
C17 H17A . 0.9600 ?
C17 H17B . 0.9600 ?
C17 H17C . 0.9600 ?
C18 H18A . 0.9600 ?
C18 H18B . 0.9600 ?
C18 H18C . 0.9600 ?
O5 C20 . 1.297(8) ?
O5 O6 . 2.720(6) ?
O5 O8 . 4.487(6) ?
O6 C22 . 1.292(7) ?
O6 O7 . 2.815(6) ?
O7 C25 . 1.277(8) ?
O7 O8 . 2.758(6) ?
O8 C27 . 1.299(8) ?
C19 C20 . 1.509(9) ?
C19 H19A . 0.9600 ?
C19 H19B . 0.9600 ?
C19 H19C . 0.9600 ?
C20 C21 . 1.376(9) ?
C21 C22 . 1.401(9) ?
C21 H21 . 0.9300 ?
C22 C23 . 1.501(9) ?
C23 H23A . 0.9600 ?
C23 H23B . 0.9600 ?
C23 H23C . 0.9600 ?
C24 C25 . 1.498(9) ?
C24 H24A . 0.9600 ?
C24 H24B . 0.9600 ?
C24 H24C . 0.9600 ?
C25 C26 . 1.394(9) ?
C26 C27 . 1.389(9) ?
C26 H26 . 0.9300 ?
C27 C28 . 1.487(9) ?
C28 H28A . 0.9600 ?
C28 H28B . 0.9600 ?
C28 H28C . 0.9600 ?
O9 C29 . 1.418(12) ?
O9 C32 . 1.427(10) ?
C29 C30 . 1.529(13) ?
C29 H29A . 0.9700 ?
C29 H29B . 0.9700 ?
C30 C31 . 1.530(13) ?
C30 H30A . 0.9700 ?
C30 H30B . 0.9700 ?
C31 C32 . 1.464(12) ?
C31 H31A . 0.9700 ?
C31 H31B . 0.9700 ?
C32 H32A . 0.9700 ?
C32 H32B . 0.9700 ?

loop_
_geom_hbond_atom_site_label_D
_geom_hbond_atom_site_label_H
_geom_hbond_atom_site_label_A
_geom_hbond_site_symmetry_A
_geom_hbond_distance_DH
_geom_hbond_distance_HA
_geom_hbond_distance_DA
_geom_hbond_angle_DHA
O1 H1 O2 . 0.85 2.34 2.746(6) 109.6
O4 H4 O1 3_656 0.90 1.94 2.747(6) 148.0
O4 H4 O3 . 0.90 2.25 2.716(7) 112.0
O1 H1 O6 3_656 0.85 2.27 2.806(6) 121.1
O1 H1 O7 3_656 0.85 2.33 2.953(6) 129.8
